data_2018897
loop_
_publ_author_name
'Ravikumar, Krishnan'
'Sridhar, Balasubramanian'
'Nanubolu, Jagadeesh Babu'
'Hariharakrishnan, Venkatasubramanian'
'Rao, Bandi Venugopal'

_publ_section_title
;
 Frovatriptan salts of aliphatic carboxylic acids
;
_journal_coeditor_code CU3026
_journal_issue 4
_journal_name_full 'Acta Crystallographica Section C'
_journal_page_first 428
_journal_page_last 435
_journal_paper_doi 10.1107/S0108270113005878
_journal_volume 69
_journal_year 2013
_chemical_formula_iupac 'C14 H18 N3 O + , C4 H5 O4 - , H2 O'
_chemical_formula_moiety 'C14 H18 N3 O +, C4 H5 O4 -, H2 O'
_chemical_formula_sum 'C18 H25 N3 O6'
_chemical_formula_weight 379.41
_chemical_name_common 'Frovatriptan succinate monohydrate'
_chemical_name_systematic
'(<i>R</i>)-(+)-6-Carbamoyl-<i>N</i>-methyl-2,3,4,9-tetrahydro-1<i>H</i>-carbazol-3-aminium 3-carboxypropanoate monohydrate'
_space_group_IT_number 4
_symmetry_cell_setting monoclinic
_symmetry_space_group_name_Hall 'P 2yb'
_symmetry_space_group_name_H-M 'P 1 21 1'
_atom_sites_solution_hydrogens geom
_atom_sites_solution_primary direct
_atom_sites_solution_secondary difmap
_audit_creation_method SHELXL-97
_cell_angle_alpha 90.00
_cell_angle_beta 92.8840(10)
_cell_angle_gamma 90.00
_cell_formula_units_Z 4
_cell_length_a 10.6206(6)
_cell_length_b 7.9939(5)
_cell_length_c 22.3916(13)
_cell_measurement_reflns_used 5616
_cell_measurement_temperature 294(2)
_cell_measurement_theta_max 23.17
_cell_measurement_theta_min 2.58
_cell_volume 1898.64(19)
_computing_cell_refinement 'SAINT (Bruker, 2001)'
_computing_data_collection 'SMART (Bruker, 2001)'
_computing_data_reduction 'SAINT (Bruker, 2001)'
_computing_molecular_graphics
;
DIAMOND (Brandenburg & Putz, 2005) and Mercury (Macrae <i>et al.</i>,
2008)
;
_computing_publication_material 'SHELXL97 (Sheldrick, 2008)'
_computing_structure_refinement 'SHELXL97 (Sheldrick, 2008)'
_computing_structure_solution 'SHELXS97 (Sheldrick, 2008)'
_diffrn_ambient_temperature 294(2)
_diffrn_measured_fraction_theta_full 0.999
_diffrn_measured_fraction_theta_max 0.982
_diffrn_measurement_device 'Bruker SMART APEX CCD area-detector'
_diffrn_measurement_device_type 'CCD Area Detector'
_diffrn_measurement_method '\w scan'
_diffrn_radiation_monochromator graphite
_diffrn_radiation_source 'fine-focus sealed tube'
_diffrn_radiation_type MoK\a
_diffrn_radiation_wavelength 0.71073
_diffrn_reflns_av_R_equivalents 0.0357
_diffrn_reflns_av_sigmaI/netI 0.0298
_diffrn_reflns_limit_h_max 13
_diffrn_reflns_limit_h_min -13
_diffrn_reflns_limit_k_max 10
_diffrn_reflns_limit_k_min -10
_diffrn_reflns_limit_l_max 28
_diffrn_reflns_limit_l_min -29
_diffrn_reflns_number 22400
_diffrn_reflns_theta_full 25.00
_diffrn_reflns_theta_max 28.01
_diffrn_reflns_theta_min 1.82
_diffrn_standards_number 0
_exptl_absorpt_coefficient_mu 0.100
_exptl_absorpt_correction_type none
_exptl_crystal_colour colorless
_exptl_crystal_density_diffrn 1.327
_exptl_crystal_density_method 'not measured'
_exptl_crystal_description needle
_exptl_crystal_F_000 808
_exptl_crystal_size_max 0.18
_exptl_crystal_size_mid 0.11
_exptl_crystal_size_min 0.09
_refine_diff_density_max 0.313
_refine_diff_density_min -0.202
_refine_ls_extinction_method none
_refine_ls_goodness_of_fit_ref 1.141
_refine_ls_hydrogen_treatment mixed
_refine_ls_matrix_type full
_refine_ls_number_parameters 549
_refine_ls_number_reflns 4828
_refine_ls_number_restraints 7
_refine_ls_restrained_S_all 1.140
_refine_ls_R_factor_all 0.0745
_refine_ls_R_factor_gt 0.0659
_refine_ls_shift/su_max 0.000
_refine_ls_shift/su_mean 0.000
_refine_ls_structure_factor_coef Fsqd
_refine_ls_weighting_details 'calc w=1/[\s^2^(Fo^2^)+(0.0773P)^2^+0.5607P] where P=(Fo^2^+2Fc^2^)/3'
_refine_ls_weighting_scheme calc
_refine_ls_wR_factor_gt 0.1524
_refine_ls_wR_factor_ref 0.1573
_reflns_number_gt 4283
_reflns_number_total 4828
_reflns_threshold_expression I>2\s(I)
_cod_data_source_file cu3026.cif
_cod_data_source_block II
_cod_original_sg_symbol_H-M 'P 21'
_cod_database_code 2018897

loop_
_symmetry_equiv_pos_as_xyz
'x, y, z'
'-x, y+1/2, -z'

loop_
_atom_site_type_symbol
_atom_site_label
_atom_site_fract_x
_atom_site_fract_y
_atom_site_fract_z
_atom_site_U_iso_or_equiv
_atom_site_adp_type
_atom_site_calc_flag
_atom_site_refinement_flags
_atom_site_occupancy
_atom_site_symmetry_multiplicity
C C1A 0.8635(3) 0.0934(5) 0.22595(14) 0.0311(7) Uani d . 1 1
C C2A 0.8378(3) 0.1294(5) 0.16087(15) 0.0367(8) Uani d . 1 1
H H2A 0.8798 0.0477 0.1368 0.044 Uiso calc R 1 1
H H2B 0.8687 0.2398 0.1512 0.044 Uiso calc R 1 1
C C3A 0.6964(3) 0.1204(5) 0.14858(14) 0.0343(7) Uani d . 1 1
H H3A 0.6688 0.0054 0.1555 0.041 Uiso calc R 1 1
C C4A 0.6274(4) 0.2366(6) 0.19005(17) 0.0444(9) Uani d . 1 1
H H4A 0.5384 0.2394 0.1779 0.053 Uiso calc R 1 1
H H4B 0.6605 0.3492 0.1870 0.053 Uiso calc R 1 1
C C5A 0.6438(3) 0.1762(6) 0.25518(16) 0.0450(10) Uani d . 1 1
H H5A 0.6278 0.2678 0.2822 0.054 Uiso calc R 1 1
H H5B 0.5837 0.0878 0.2622 0.054 Uiso calc R 1 1
C C6A 0.7750(3) 0.1124(5) 0.26704(14) 0.0340(7) Uani d . 1 1
C C7A 0.9414(3) 0.0073(5) 0.31718(14) 0.0328(7) Uani d . 1 1
C C8A 1.0265(3) -0.0580(5) 0.36097(14) 0.0350(8) Uani d . 1 1
H H8A 1.0046 -0.0703 0.4004 0.042 Uiso calc R 1 1
C C9A 1.1430(3) -0.1028(5) 0.34330(15) 0.0352(8) Uani d . 1 1
H H9A 1.2018 -0.1439 0.3718 0.042 Uiso calc R 1 1
C C10A 1.1774(3) -0.0891(4) 0.28353(14) 0.0322(7) Uani d . 1 1
C C11A 1.0919(3) -0.0259(5) 0.24016(13) 0.0304(7) Uani d . 1 1
H H11A 1.1138 -0.0169 0.2006 0.036 Uiso calc R 1 1
C C12A 0.9725(3) 0.0241(4) 0.25688(13) 0.0308(7) Uani d . 1 1
C C13A 1.3066(3) -0.1432(5) 0.26977(15) 0.0336(7) Uani d . 1 1
C C14A 0.5343(5) 0.1177(11) 0.0634(2) 0.088(2) Uani d . 1 1
H H14A 0.5247 -0.0012 0.0670 0.132 Uiso calc R 1 1
H H14B 0.5206 0.1496 0.0222 0.132 Uiso calc R 1 1
H H14C 0.4740 0.1732 0.0870 0.132 Uiso calc R 1 1
N N1A 0.8218(3) 0.0626(4) 0.32229(13) 0.0379(7) Uani d . 1 1
H H1N 0.786(4) 0.057(7) 0.353(2) 0.051(13) Uiso d . 1 1
N N2A 0.6626(4) 0.1661(6) 0.08462(15) 0.0493(9) Uani d . 1 1
H H2N 0.707(4) 0.112(6) 0.0641(19) 0.040(12) Uiso d . 1 1
H H3N 0.668(5) 0.279(10) 0.077(2) 0.080(19) Uiso d . 1 1
N N3A 1.3450(3) -0.1274(5) 0.21518(15) 0.0455(9) Uani d . 1 1
H H4N 1.291(3) -0.111(5) 0.1859(17) 0.033(10) Uiso d . 1 1
H H5N 1.411(4) -0.169(5) 0.2071(16) 0.030(10) Uiso d . 1 1
O O1A 1.3794(2) -0.2009(4) 0.31050(11) 0.0435(7) Uani d . 1 1
C C1B 2.1091(3) -0.5282(5) 0.28177(14) 0.0318(7) Uani d . 1 1
C C2B 2.1199(3) -0.5905(5) 0.34470(16) 0.0388(8) Uani d . 1 1
H H2C 2.0705 -0.6919 0.3477 0.047 Uiso calc R 1 1
H H2D 2.0854 -0.5074 0.3709 0.047 Uiso calc R 1 1
C C3B 2.2574(3) -0.6272(5) 0.36553(16) 0.0373(8) Uani d . 1 1
H H3B 2.2565 -0.7065 0.3989 0.045 Uiso calc R 1 1
C C4B 2.3316(4) -0.7059(6) 0.31623(19) 0.0462(9) Uani d . 1 1
H H4C 2.2959 -0.8150 0.3068 0.055 Uiso calc R 1 1
H H4D 2.4178 -0.7229 0.3314 0.055 Uiso calc R 1 1
C C5B 2.3333(3) -0.6036(6) 0.25862(17) 0.0438(9) Uani d . 1 1
H H5C 2.3929 -0.5121 0.2638 0.053 Uiso calc R 1 1
H H5D 2.3599 -0.6738 0.2262 0.053 Uiso calc R 1 1
C C6B 2.2046(3) -0.5361(5) 0.24360(15) 0.0358(7) Uani d . 1 1
C C7B 2.0412(3) -0.4282(5) 0.19026(15) 0.0366(8) Uani d . 1 1
C C8B 1.9594(3) -0.3612(5) 0.14621(15) 0.0407(9) Uani d . 1 1
H H8B 1.9859 -0.3411 0.1079 0.049 Uiso calc R 1 1
C C9B 1.8383(3) -0.3254(5) 0.16074(16) 0.0383(8) Uani d . 1 1
H H9B 1.7820 -0.2812 0.1317 0.046 Uiso calc R 1 1
C C10B 1.7975(3) -0.3544(5) 0.21903(15) 0.0347(8) Uani d . 1 1
C C11B 1.8798(3) -0.4203(5) 0.26287(15) 0.0331(7) Uani d . 1 1
H H11B 1.8533 -0.4380 0.3013 0.040 Uiso calc R 1 1
C C12B 2.0026(3) -0.4598(5) 0.24892(14) 0.0319(7) Uani d . 1 1
C C13B 1.6661(3) -0.3069(5) 0.23125(15) 0.0351(7) Uani d . 1 1
C C14B 2.4459(4) -0.4869(8) 0.4164(2) 0.0679(15) Uani d . 1 1
H H14D 2.4476 -0.5799 0.4436 0.102 Uiso calc R 1 1
H H14E 2.4688 -0.3866 0.4379 0.102 Uiso calc R 1 1
H H14F 2.5046 -0.5064 0.3860 0.102 Uiso calc R 1 1
N N1B 2.1634(3) -0.4755(5) 0.18869(13) 0.0414(8) Uani d . 1 1
H H6N 2.201(3) -0.470(5) 0.1611(16) 0.023(9) Uiso d . 1 1
N N2B 2.3170(3) -0.4684(5) 0.38836(14) 0.0396(7) Uani d . 1 1
H H7N 2.314(4) -0.386(6) 0.3552(19) 0.043(11) Uiso d . 1 1
H H8N 2.266(4) -0.431(6) 0.4148(18) 0.041(11) Uiso d . 1 1
N N3B 1.6348(3) -0.2953(6) 0.28742(14) 0.0476(9) Uani d . 1 1
H H9N 1.688(4) -0.305(6) 0.3166(19) 0.042(11) Uiso d . 1 1
H H10N 1.560(3) -0.261(5) 0.2944(14) 0.020(8) Uiso d . 1 1
O O1B 1.5863(2) -0.2804(4) 0.18935(11) 0.0489(7) Uani d . 1 1
C C15A 0.7918(5) 0.6803(5) 0.45505(17) 0.0467(10) Uani d . 1 1
C C16A 0.8210(7) 0.5154(6) 0.4830(2) 0.085(2) Uani d . 1 1
H H16A 0.9086 0.5155 0.4975 0.102 Uiso calc R 1 1
H H16B 0.7699 0.5024 0.5174 0.102 Uiso calc R 1 1
C C17A 0.7996(5) 0.3689(6) 0.44335(19) 0.0561(12) Uani d . 1 1
H H17A 0.8695 0.3606 0.4172 0.067 Uiso calc R 1 1
H H17B 0.7238 0.3884 0.4183 0.067 Uiso calc R 1 1
C C18A 0.7863(4) 0.2048(5) 0.47491(16) 0.0387(8) Uani d . 1 1
O O2A 0.8080(5) 0.8052(4) 0.49195(14) 0.0844(14) Uani d . 1 1
H H2O 0.789(5) 0.902(7) 0.468(2) 0.067(15) Uiso d . 1 1
O O3A 0.7602(4) 0.6985(4) 0.40403(13) 0.0682(10) Uani d . 1 1
O O4A 0.8123(3) 0.1958(4) 0.52874(12) 0.0602(8) Uani d . 1 1
O O5A 0.7483(3) 0.0822(4) 0.44293(12) 0.0567(8) Uani d . 1 1
C C15B 2.1965(4) -1.0427(6) 0.04967(17) 0.0469(10) Uani d . 1 1
C C16B 2.1708(8) -0.8816(7) 0.0186(2) 0.095(2) Uani d . 1 1
H H16C 2.0878 -0.8868 -0.0015 0.114 Uiso calc R 1 1
H H16D 2.2318 -0.8665 -0.0117 0.114 Uiso calc R 1 1
C C17B 2.1760(6) -0.7325(6) 0.0594(2) 0.0713(16) Uani d . 1 1
H H17C 2.0943 -0.7193 0.0763 0.086 Uiso calc R 1 1
H H17D 2.2370 -0.7547 0.0921 0.086 Uiso calc R 1 1
C C18B 2.2101(4) -0.5721(5) 0.03051(17) 0.0418(9) Uani d . 1 1
O O2B 2.1967(6) -1.1716(5) 0.01417(18) 0.0932(16) Uani d . 1 1
H H3O 2.217(7) -1.260(11) 0.029(3) 0.11(3) Uiso d . 1 1
O O3B 2.2174(4) -1.0554(5) 0.10135(14) 0.0822(12) Uani d . 1 1
O O4B 2.2036(4) -0.5605(5) -0.02416(13) 0.0746(11) Uani d . 1 1
O O5B 2.2468(3) -0.4550(4) 0.06510(13) 0.0599(8) Uani d . 1 1
O O1W 2.5350(5) -0.4752(8) 0.08517(19) 0.1043(16) Uani d D 1 1
H H1W 2.564(5) -0.399(7) 0.112(3) 0.125 Uiso d D 1 1
H H2W 2.4505(11) -0.471(10) 0.086(3) 0.125 Uiso d D 1 1
O O2W 0.4732(6) 0.0040(13) 0.4208(3) 0.153(3) Uani d D 1 1
H H3W 0.5572(13) 0.007(17) 0.421(4) 0.184 Uiso d D 1 1
H H4W 0.445(7) -0.034(14) 0.385(2) 0.184 Uiso d D 1 1

loop_
_atom_site_aniso_label
_atom_site_aniso_U_11
_atom_site_aniso_U_22
_atom_site_aniso_U_33
_atom_site_aniso_U_12
_atom_site_aniso_U_13
_atom_site_aniso_U_23
C1A 0.0305(15) 0.0362(18) 0.0264(15) 0.0028(14) 0.0001(12) -0.0024(13)
C2A 0.0347(17) 0.044(2) 0.0310(16) 0.0097(15) 0.0021(13) 0.0036(15)
C3A 0.0347(16) 0.041(2) 0.0267(15) 0.0073(15) -0.0015(13) 0.0005(14)
C4A 0.0377(18) 0.053(2) 0.042(2) 0.0205(17) -0.0030(15) -0.0045(18)
C5A 0.0358(17) 0.067(3) 0.0327(18) 0.0183(19) 0.0051(14) -0.0062(18)
C6A 0.0347(16) 0.0376(19) 0.0297(16) 0.0070(15) 0.0011(13) -0.0039(14)
C7A 0.0325(16) 0.0376(19) 0.0283(15) 0.0003(14) 0.0030(12) -0.0034(14)
C8A 0.0402(18) 0.043(2) 0.0215(14) 0.0008(15) 0.0000(13) 0.0000(14)
C9A 0.0374(18) 0.040(2) 0.0270(16) 0.0036(15) -0.0065(13) 0.0023(15)
C10A 0.0343(17) 0.0322(17) 0.0298(16) -0.0002(14) -0.0013(13) 0.0007(13)
C11A 0.0285(15) 0.0394(18) 0.0231(14) 0.0010(14) -0.0008(12) 0.0003(13)
C12A 0.0363(17) 0.0333(17) 0.0225(14) -0.0014(14) -0.0024(12) -0.0007(13)
C13A 0.0256(15) 0.0387(19) 0.0359(17) -0.0004(13) -0.0035(13) 0.0018(15)
C14A 0.061(3) 0.144(6) 0.055(3) 0.018(4) -0.026(2) -0.029(4)
N1A 0.0388(16) 0.0493(19) 0.0259(14) 0.0045(14) 0.0048(12) -0.0037(13)
N2A 0.053(2) 0.063(3) 0.0310(16) 0.0178(19) -0.0057(14) -0.0017(16)
N3A 0.0286(15) 0.071(2) 0.0367(17) 0.0131(16) 0.0007(13) 0.0075(17)
O1A 0.0311(12) 0.0641(18) 0.0351(13) 0.0101(12) -0.0018(10) 0.0066(13)
C1B 0.0281(15) 0.0341(17) 0.0334(16) -0.0010(14) 0.0032(13) -0.0046(14)
C2B 0.0327(17) 0.049(2) 0.0350(18) 0.0028(16) 0.0055(14) 0.0016(16)
C3B 0.0398(18) 0.037(2) 0.0352(17) 0.0042(15) 0.0019(14) 0.0068(15)
C4B 0.043(2) 0.039(2) 0.057(2) 0.0117(17) 0.0020(17) -0.0052(19)
C5B 0.0333(18) 0.055(2) 0.044(2) 0.0104(17) 0.0085(15) -0.0136(18)
C6B 0.0328(16) 0.0412(19) 0.0336(17) -0.0033(15) 0.0045(13) -0.0118(15)
C7B 0.0349(17) 0.043(2) 0.0323(17) -0.0049(15) 0.0075(13) -0.0103(15)
C8B 0.0458(19) 0.053(2) 0.0232(15) -0.0042(17) 0.0038(14) -0.0005(15)
C9B 0.0413(18) 0.043(2) 0.0302(17) 0.0018(16) -0.0043(14) -0.0023(15)
C10B 0.0302(16) 0.0384(19) 0.0355(17) -0.0019(14) 0.0007(13) -0.0060(14)
C11B 0.0289(16) 0.0410(19) 0.0293(15) -0.0021(14) 0.0021(12) -0.0012(14)
C12B 0.0332(16) 0.0338(18) 0.0286(16) -0.0040(14) -0.0005(13) -0.0040(14)
C13B 0.0268(15) 0.041(2) 0.0369(17) -0.0034(14) -0.0025(13) -0.0053(16)
C14B 0.046(2) 0.092(4) 0.064(3) -0.001(3) -0.017(2) 0.006(3)
N1B 0.0375(16) 0.060(2) 0.0278(15) -0.0010(15) 0.0120(13) -0.0076(15)
N2B 0.0432(17) 0.0451(18) 0.0303(14) 0.0056(14) 0.0007(13) 0.0030(14)
N3B 0.0277(15) 0.080(3) 0.0350(16) 0.0112(17) -0.0004(13) -0.0046(18)
O1B 0.0338(13) 0.074(2) 0.0385(14) 0.0077(14) -0.0053(11) -0.0042(14)
C15A 0.077(3) 0.033(2) 0.0296(18) -0.0066(19) -0.0014(17) 0.0016(15)
C16A 0.174(6) 0.030(2) 0.046(3) -0.004(3) -0.039(3) 0.0034(19)
C17A 0.092(3) 0.037(2) 0.039(2) -0.004(2) 0.000(2) 0.0031(17)
C18A 0.056(2) 0.0314(18) 0.0301(17) 0.0003(17) 0.0158(15) -0.0019(15)
O2A 0.185(4) 0.0330(17) 0.0342(16) -0.003(2) -0.006(2) 0.0019(13)
O3A 0.120(3) 0.0433(18) 0.0390(16) 0.001(2) -0.0224(17) 0.0029(14)
O4A 0.106(2) 0.0444(17) 0.0308(13) -0.0163(18) 0.0061(14) 0.0048(13)
O5A 0.100(2) 0.0350(15) 0.0362(14) -0.0058(16) 0.0127(15) -0.0042(12)
C15B 0.067(3) 0.042(2) 0.0315(19) -0.008(2) -0.0011(17) 0.0040(17)
C16B 0.198(7) 0.041(3) 0.041(3) -0.008(4) -0.029(3) 0.006(2)
C17B 0.135(5) 0.042(3) 0.037(2) -0.005(3) 0.011(3) 0.0016(19)
C18B 0.045(2) 0.049(2) 0.0322(18) -0.0004(17) 0.0096(15) 0.0018(16)
O2B 0.198(5) 0.036(2) 0.0445(19) -0.004(2) 0.001(2) 0.0024(15)
O3B 0.147(4) 0.061(2) 0.0374(17) 0.019(2) -0.0142(19) 0.0044(16)
O4B 0.116(3) 0.069(2) 0.0383(16) -0.034(2) 0.0053(17) 0.0054(16)
O5B 0.099(2) 0.0409(17) 0.0408(15) -0.0037(17) 0.0136(15) 0.0002(13)
O1W 0.121(4) 0.118(4) 0.071(3) 0.001(3) -0.027(3) -0.022(3)
O2W 0.119(4) 0.200(8) 0.137(5) 0.001(6) -0.027(4) -0.050(6)

loop_
_atom_type_symbol
_atom_type_description
_atom_type_scat_dispersion_real
_atom_type_scat_dispersion_imag
_atom_type_scat_source
C C 0.0033 0.0000 'International Tables Vol C Tables 4.2.6.8 and 6.1.1.4'
H H 0.0000 0.0000 'International Tables Vol C Tables 4.2.6.8 and 6.1.1.4'
N N 0.0061 0.0000 'International Tables Vol C Tables 4.2.6.8 and 6.1.1.4'
O O 0.0106 0.0000 'International Tables Vol C Tables 4.2.6.8 and 6.1.1.4'

loop_
_geom_angle_atom_site_label_1
_geom_angle_atom_site_label_2
_geom_angle_atom_site_label_3
_geom_angle
C6A C1A C12A 106.7(3)
C6A C1A C2A 122.7(3)
C12A C1A C2A 130.5(3)
C1A C2A C3A 107.3(3)
C1A C2A H2A 110.2
C3A C2A H2A 110.2
C1A C2A H2B 110.2
C3A C2A H2B 110.2
H2A C2A H2B 108.5
N2A C3A C2A 110.4(3)
N2A C3A C4A 109.4(3)
C2A C3A C4A 111.3(3)
N2A C3A H3A 108.6
C2A C3A H3A 108.6
C4A C3A H3A 108.6
C3A C4A C5A 110.5(3)
C3A C4A H4A 109.5
C5A C4A H4A 109.5
C3A C4A H4B 109.5
C5A C4A H4B 109.5
H4A C4A H4B 108.1
C6A C5A C4A 109.6(3)
C6A C5A H5A 109.7
C4A C5A H5A 109.7
C6A C5A H5B 109.7
C4A C5A H5B 109.7
H5A C5A H5B 108.2
C1A C6A N1A 110.3(3)
C1A C6A C5A 126.1(3)
N1A C6A C5A 123.6(3)
N1A C7A C8A 129.6(3)
N1A C7A C12A 108.4(3)
C8A C7A C12A 122.1(3)
C9A C8A C7A 117.2(3)
C9A C8A H8A 121.4
C7A C8A H8A 121.4
C8A C9A C10A 122.5(3)
C8A C9A H9A 118.8
C10A C9A H9A 118.8
C11A C10A C9A 120.0(3)
C11A C10A C13A 122.6(3)
C9A C10A C13A 117.4(3)
C10A C11A C12A 119.1(3)
C10A C11A H11A 120.5
C12A C11A H11A 120.5
C11A C12A C7A 119.2(3)
C11A C12A C1A 134.7(3)
C7A C12A C1A 106.1(3)
O1A C13A N3A 120.2(3)
O1A C13A C10A 119.9(3)
N3A C13A C10A 119.8(3)
N2A C14A H14A 109.5
N2A C14A H14B 109.5
H14A C14A H14B 109.5
N2A C14A H14C 109.5
H14A C14A H14C 109.5
H14B C14A H14C 109.5
C7A N1A C6A 108.6(3)
C7A N1A H1N 122(3)
C6A N1A H1N 129(3)
C14A N2A C3A 114.6(4)
C14A N2A H2N 104(3)
C3A N2A H2N 107(3)
C14A N2A H3N 105(4)
C3A N2A H3N 113(4)
H2N N2A H3N 112(5)
C13A N3A H4N 120(2)
C13A N3A H5N 119(3)
H4N N3A H5N 117(4)
C6B C1B C12B 106.9(3)
C6B C1B C2B 123.6(3)
C12B C1B C2B 129.4(3)
C1B C2B C3B 112.1(3)
C1B C2B H2C 109.2
C3B C2B H2C 109.2
C1B C2B H2D 109.2
C3B C2B H2D 109.2
H2C C2B H2D 107.9
N2B C3B C4B 111.9(3)
N2B C3B C2B 108.7(3)
C4B C3B C2B 112.1(3)
N2B C3B H3B 108.0
C4B C3B H3B 108.0
C2B C3B H3B 108.0
C3B C4B C5B 114.8(3)
C3B C4B H4C 108.6
C5B C4B H4C 108.6
C3B C4B H4D 108.6
C5B C4B H4D 108.6
H4C C4B H4D 107.5
C6B C5B C4B 109.5(3)
C6B C5B H5C 109.8
C4B C5B H5C 109.8
C6B C5B H5D 109.8
C4B C5B H5D 109.8
H5C C5B H5D 108.2
C1B C6B N1B 109.5(3)
C1B C6B C5B 125.3(3)
N1B C6B C5B 125.2(3)
N1B C7B C8B 131.0(3)
N1B C7B C12B 107.3(3)
C8B C7B C12B 121.8(3)
C9B C8B C7B 118.2(3)
C9B C8B H8B 120.9
C7B C8B H8B 120.9
C8B C9B C10B 121.2(3)
C8B C9B H9B 119.4
C10B C9B H9B 119.4
C11B C10B C9B 120.3(3)
C11B C10B C13B 122.1(3)
C9B C10B C13B 117.5(3)
C10B C11B C12B 119.5(3)
C10B C11B H11B 120.3
C12B C11B H11B 120.3
C11B C12B C7B 119.0(3)
C11B C12B C1B 134.3(3)
C7B C12B C1B 106.6(3)
O1B C13B N3B 120.6(3)
O1B C13B C10B 120.9(3)
N3B C13B C10B 118.5(3)
N2B C14B H14D 109.5
N2B C14B H14E 109.5
H14D C14B H14E 109.5
N2B C14B H14F 109.5
H14D C14B H14F 109.5
H14E C14B H14F 109.5
C7B N1B C6B 109.7(3)
C7B N1B H6N 124(3)
C6B N1B H6N 127(3)
C14B N2B C3B 115.1(4)
C14B N2B H7N 112(2)
C3B N2B H7N 108(2)
C14B N2B H8N 110(3)
C3B N2B H8N 105(3)
H7N N2B H8N 107(4)
C13B N3B H9N 123(3)
C13B N3B H10N 118(2)
H9N N3B H10N 118(4)
O3A C15A O2A 122.7(4)
O3A C15A C16A 124.0(4)
O2A C15A C16A 113.2(3)
C17A C16A C15A 115.2(4)
C17A C16A H16A 108.5
C15A C16A H16A 108.5
C17A C16A H16B 108.5
C15A C16A H16B 108.5
H16A C16A H16B 107.5
C16A C17A C18A 115.1(4)
C16A C17A H17A 108.5
C18A C17A H17A 108.5
C16A C17A H17B 108.5
C18A C17A H17B 108.5
H17A C17A H17B 107.5
O4A C18A O5A 124.0(4)
O4A C18A C17A 119.6(4)
O5A C18A C17A 116.4(3)
C15A O2A H2O 105(3)
O3B C15B O2B 121.9(4)
O3B C15B C16B 124.1(4)
O2B C15B C16B 114.0(4)
C15B C16B C17B 113.8(4)
C15B C16B H16C 108.8
C17B C16B H16C 108.8
C15B C16B H16D 108.8
C17B C16B H16D 108.8
H16C C16B H16D 107.7
C18B C17B C16B 115.0(4)
C18B C17B H17C 108.5
C16B C17B H17C 108.5
C18B C17B H17D 108.5
C16B C17B H17D 108.5
H17C C17B H17D 107.5
O4B C18B O5B 123.8(4)
O4B C18B C17B 119.7(4)
O5B C18B C17B 116.5(4)
C15B O2B H3O 116(5)
H1W O1W H2W 106.0(17)
H3W O2W H4W 107.6(17)

loop_
_geom_bond_atom_site_label_1
_geom_bond_atom_site_label_2
_geom_bond_distance
C1A C6A 1.356(5)
C1A C12A 1.431(4)
C1A C2A 1.497(4)
C2A C3A 1.514(5)
C2A H2A 0.9700
C2A H2B 0.9700
C3A N2A 1.504(5)
C3A C4A 1.527(5)
C3A H3A 0.9800
C4A C5A 1.538(5)
C4A H4A 0.9700
C4A H4B 0.9700
C5A C6A 1.495(5)
C5A H5A 0.9700
C5A H5B 0.9700
C6A N1A 1.369(4)
C7A N1A 1.355(4)
C7A C8A 1.400(5)
C7A C12A 1.412(4)
C8A C9A 1.366(5)
C8A H8A 0.9300
C9A C10A 1.409(5)
C9A H9A 0.9300
C10A C11A 1.391(4)
C10A C13A 1.486(4)
C11A C12A 1.398(5)
C11A H11A 0.9300
C13A O1A 1.253(4)
C13A N3A 1.314(5)
C14A N2A 1.472(7)
C14A H14A 0.9600
C14A H14B 0.9600
C14A H14C 0.9600
N1A H1N 0.81(5)
N2A H2N 0.80(5)
N2A H3N 0.92(7)
N3A H4N 0.86(4)
N3A H5N 0.81(4)
C1B C6B 1.360(5)
C1B C12B 1.427(5)
C1B C2B 1.494(5)
C2B C3B 1.538(5)
C2B H2C 0.9700
C2B H2D 0.9700
C3B N2B 1.497(5)
C3B C4B 1.524(5)
C3B H3B 0.9800
C4B C5B 1.528(6)
C4B H4C 0.9700
C4B H4D 0.9700
C5B C6B 1.493(5)
C5B H5C 0.9700
C5B H5D 0.9700
C6B N1B 1.372(5)
C7B N1B 1.354(5)
C7B C8B 1.389(5)
C7B C12B 1.418(4)
C8B C9B 1.373(5)
C8B H8B 0.9300
C9B C10B 1.415(5)
C9B H9B 0.9300
C10B C11B 1.385(5)
C10B C13B 1.486(5)
C11B C12B 1.392(4)
C11B H11B 0.9300
C13B O1B 1.250(4)
C13B N3B 1.320(5)
C14B N2B 1.485(5)
C14B H14D 0.9600
C14B H14E 0.9600
C14B H14F 0.9600
N1B H6N 0.75(3)
N2B H7N 0.99(5)
N2B H8N 0.88(4)
N3B H9N 0.85(4)
N3B H10N 0.86(3)
C15A O3A 1.183(5)
C15A O2A 1.302(5)
C15A C16A 1.486(6)
C16A C17A 1.481(6)
C16A H16A 0.9700
C16A H16B 0.9700
C17A C18A 1.500(6)
C17A H17A 0.9700
C17A H17B 0.9700
C18A O4A 1.225(5)
C18A O5A 1.268(5)
O2A H2O 0.96(6)
C15B O3B 1.172(5)
C15B O2B 1.302(6)
C15B C16B 1.483(7)
C16B C17B 1.501(7)
C16B H16C 0.9700
C16B H16D 0.9700
C17B C18B 1.489(6)
C17B H17C 0.9700
C17B H17D 0.9700
C18B O4B 1.226(5)
C18B O5B 1.264(5)
O2B H3O 0.81(9)
O1W H1W 0.896(10)
O1W H2W 0.899(10)
O2W H3W 0.893(11)
O2W H4W 0.893(11)

loop_
_geom_hbond_atom_site_label_D
_geom_hbond_atom_site_label_H
_geom_hbond_atom_site_label_A
_geom_hbond_site_symmetry_A
_geom_hbond_distance_DH
_geom_hbond_distance_HA
_geom_hbond_distance_DA
_geom_hbond_angle_DHA
N1A H1N O5A . 0.81(5) 2.08(5) 2.854(4) 161(4)
N2A H2N O4B 2_855 0.80(5) 1.92(5) 2.707(5) 167(5)
N2A H3N O1W 1_365 0.92(7) 2.43(7) 3.172(7) 138(5)
N3A H4N O3B 1_465 0.86(4) 2.06(4) 2.884(5) 161(3)
N3A H5N O1B . 0.81(4) 2.12(4) 2.923(4) 178(4)
N1B H6N O5B . 0.75(3) 2.23(4) 2.952(4) 161(3)
N2B H7N O1A 1_655 0.99(5) 1.94(5) 2.858(5) 154(3)
N2B H8N O4A 2_846 0.88(4) 1.85(5) 2.703(4) 164(4)
N3B H9N O3A 1_645 0.85(4) 2.07(4) 2.871(4) 159(4)
N3B H10N O1A . 0.86(3) 2.03(3) 2.887(4) 175(3)
O2A H2O O5A 1_565 0.96(6) 1.60(6) 2.538(5) 167(5)
O2B H3O O5B 1_545 0.81(9) 1.77(9) 2.580(5) 175(8)
O1W H1W O1B 1_655 0.896(10) 1.98(3) 2.835(5) 158(6)
O1W H2W O5B . 0.899(10) 2.19(2) 3.076(6) 167(6)
O2W H3W O5A . 0.893(11) 2.15(3) 3.004(8) 160(9)
O2W H4W O1A 1_455 0.893(11) 2.22(4) 3.086(7) 163(11)
C3A H3A O1B 1_455 0.98 2.57 3.547(5) 171
C3B H3B O2A 2_836 0.98 2.57 3.344(5) 136
C9A H9A O4A 2_746 0.93 2.58 3.300(4) 135
C11A H11A O3B 1_465 0.93 2.55 3.451(5) 164

loop_
_geom_torsion_atom_site_label_1
_geom_torsion_atom_site_label_2
_geom_torsion_atom_site_label_3
_geom_torsion_atom_site_label_4
_geom_torsion
C6A C1A C2A C3A -21.6(5)
C12A C1A C2A C3A 153.0(4)
C1A C2A C3A N2A 176.4(3)
C1A C2A C3A C4A 54.7(4)
N2A C3A C4A C5A 171.3(3)
C2A C3A C4A C5A -66.5(4)
C3A C4A C5A C6A 38.7(5)
C12A C1A C6A N1A 1.2(4)
C2A C1A C6A N1A 176.9(3)
C12A C1A C6A C5A -178.1(4)
C2A C1A C6A C5A -2.4(6)
C4A C5A C6A C1A -6.3(6)
C4A C5A C6A N1A 174.4(4)
N1A C7A C8A C9A -179.2(4)
C12A C7A C8A C9A 1.1(6)
C7A C8A C9A C10A -1.5(6)
C8A C9A C10A C11A 0.9(6)
C8A C9A C10A C13A -179.5(4)
C9A C10A C11A C12A 0.3(5)
C13A C10A C11A C12A -179.3(3)
C10A C11A C12A C7A -0.7(5)
C10A C11A C12A C1A 179.7(4)
N1A C7A C12A C11A -179.7(3)
C8A C7A C12A C11A 0.0(5)
N1A C7A C12A C1A 0.0(4)
C8A C7A C12A C1A 179.7(3)
C6A C1A C12A C11A 178.9(4)
C2A C1A C12A C11A 3.7(7)
C6A C1A C12A C7A -0.7(4)
C2A C1A C12A C7A -176.0(4)
C11A C10A C13A O1A -179.3(4)
C9A C10A C13A O1A 1.1(5)
C11A C10A C13A N3A 2.0(6)
C9A C10A C13A N3A -177.6(4)
C8A C7A N1A C6A -179.0(4)
C12A C7A N1A C6A 0.7(4)
C1A C6A N1A C7A -1.2(4)
C5A C6A N1A C7A 178.1(4)
C2A C3A N2A C14A 164.0(4)
C4A C3A N2A C14A -73.2(5)
C6B C1B C2B C3B 12.8(5)
C12B C1B C2B C3B -170.6(4)
C1B C2B C3B N2B 85.4(4)
C1B C2B C3B C4B -38.8(5)
N2B C3B C4B C5B -65.9(4)
C2B C3B C4B C5B 56.5(5)
C3B C4B C5B C6B -42.9(5)
C12B C1B C6B N1B 0.3(4)
C2B C1B C6B N1B 177.5(3)
C12B C1B C6B C5B -178.5(4)
C2B C1B C6B C5B -1.3(6)
C4B C5B C6B C1B 15.8(6)
C4B C5B C6B N1B -162.8(4)
N1B C7B C8B C9B 179.7(4)
C12B C7B C8B C9B 0.0(6)
C7B C8B C9B C10B 0.5(6)
C8B C9B C10B C11B -0.1(6)
C8B C9B C10B C13B 178.1(4)
C9B C10B C11B C12B -0.8(5)
C13B C10B C11B C12B -178.9(4)
C10B C11B C12B C7B 1.3(5)
C10B C11B C12B C1B -179.7(4)
N1B C7B C12B C11B 179.4(3)
C8B C7B C12B C11B -0.9(6)
N1B C7B C12B C1B 0.1(4)
C8B C7B C12B C1B 179.8(4)
C6B C1B C12B C11B -179.4(4)
C2B C1B C12B C11B 3.7(7)
C6B C1B C12B C7B -0.2(4)
C2B C1B C12B C7B -177.2(4)
C11B C10B C13B O1B -165.3(4)
C9B C10B C13B O1B 16.6(6)
C11B C10B C13B N3B 13.9(6)
C9B C10B C13B N3B -164.3(4)
C8B C7B N1B C6B -179.6(4)
C12B C7B N1B C6B 0.1(4)
C1B C6B N1B C7B -0.3(5)
C5B C6B N1B C7B 178.5(4)
C4B C3B N2B C14B -62.2(4)
C2B C3B N2B C14B 173.5(3)
O3A C15A C16A C17A -4.0(9)
O2A C15A C16A C17A 177.9(6)
C15A C16A C17A C18A -160.3(5)
C16A C17A C18A O4A -11.0(7)
C16A C17A C18A O5A 169.1(5)
O3B C15B C16B C17B 1.0(10)
O2B C15B C16B C17B -177.6(6)
C15B C16B C17B C18B 152.9(6)
C16B C17B C18B O4B 16.4(8)
C16B C17B C18B O5B -162.4(5)

loop_
_cod_related_entry_id
_cod_related_entry_database
_cod_related_entry_code
1 ChemSpider 134799
